data_4081361
loop_
_publ_author_name
'Brunner, Henri'
'Kurosawa, Takaki'
'Muschiol, Manfred'
'Tsuno, Takashi'
'Bal\'azs, G\'abor'
'Bodensteiner, Michael'

_publ_section_title
;
 Tuning the Dissociation of the Fe--PPh2(OR) Bond in Chiral-at-Metal
 Complexes [CpFe(Prophos)PPh2(OR)]PF6(R = Me, Et,iPr,tBu). The
 Preparative Trick of N2Bubbling
;
_journal_issue 17
_journal_name_full Organometallics
_journal_page_first 4904
_journal_paper_doi 10.1021/om400631m
_journal_volume 32
_journal_year 2013
_chemical_absolute_configuration ad
_chemical_compound_source 'see text'
_chemical_formula_moiety 'C46 H46 Fe O P3, F6 P'
_chemical_formula_sum 'C46 H46 F6 Fe O P4'
_chemical_formula_weight 908.56
_chemical_name_systematic ?
_space_group_IT_number 19
_symmetry_cell_setting orthorhombic
_symmetry_Int_Tables_number 19
_symmetry_space_group_name_Hall 'P 2ac 2ab'
_symmetry_space_group_name_H-M 'P 21 21 21'
_atom_sites_solution_hydrogens geom
_atom_sites_solution_primary direct
_atom_sites_solution_secondary difmap
_cell_angle_alpha 90
_cell_angle_beta 90
_cell_angle_gamma 90
_cell_formula_units_Z 4
_cell_length_a 9.71600(1)
_cell_length_b 16.0141(1)
_cell_length_c 29.1646(2)
_cell_measurement_reflns_used 84061
_cell_measurement_temperature 123(1)
_cell_measurement_theta_max 77.0341
_cell_measurement_theta_min 3.0279
_cell_volume 4537.81(4)
_computing_cell_refinement
;
CrysAlisPro, Agilent Technologies,
Version 1.171.35.21 (release 20-01-2012 CrysAlis171 .NET)
(compiled Jan 23 2012,18:06:46)
;
_computing_data_collection
;
CrysAlisPro, Agilent Technologies,
Version 1.171.35.21 (release 20-01-2012 CrysAlis171 .NET)
(compiled Jan 23 2012,18:06:46)
;
_computing_data_reduction
;
CrysAlisPro, Agilent Technologies,
Version 1.171.35.21 (release 20-01-2012 CrysAlis171 .NET)
(compiled Jan 23 2012,18:06:46)
;
_computing_molecular_graphics 'SXGRAPH (Farrugia, 1999)'
_computing_publication_material 'PLATON (Spek, 2003)'
_computing_structure_refinement 'SHELXL-97 (Sheldrick, 1997)'
_computing_structure_solution 'SUPERFLIP (Palatinus, Chapuis, 2007)'
_diffrn_ambient_temperature 123(1)
_diffrn_detector_area_resol_mean 10.3546
_diffrn_measured_fraction_theta_full 0.999
_diffrn_measured_fraction_theta_max 0.999
_diffrn_measurement_device_type 'SuperNova,Single source at offset,Atlas'
_diffrn_measurement_method '\w scans'
_diffrn_radiation_monochromator mirror
_diffrn_radiation_probe x-ray
_diffrn_radiation_source 'SuperNova (Cu) X-ray Source'
_diffrn_radiation_type CuK\a
_diffrn_radiation_wavelength 1.54178
_diffrn_reflns_av_R_equivalents 0.0372
_diffrn_reflns_av_sigmaI/netI 0.0116
_diffrn_reflns_limit_h_max 12
_diffrn_reflns_limit_h_min -12
_diffrn_reflns_limit_k_max 19
_diffrn_reflns_limit_k_min -20
_diffrn_reflns_limit_l_max 36
_diffrn_reflns_limit_l_min -36
_diffrn_reflns_number 133311
_diffrn_reflns_reduction_process
;
;
_diffrn_reflns_theta_full 77.23
_diffrn_reflns_theta_max 77.23
_diffrn_reflns_theta_min 3.03
_exptl_absorpt_coefficient_mu 4.493
_exptl_absorpt_correction_T_max 0.857
_exptl_absorpt_correction_T_min 0.741
_exptl_absorpt_correction_type analytical
_exptl_absorpt_process_details
;
CrysAlisPro, Agilent Technologies,
Version 1.171.35.21 (release 20-01-2012 CrysAlis171 .NET)
(compiled Jan 23 2012,18:06:46)
Analytical numeric absorption correction using a multifaceted crystal
model based on expressions derived by R.C. Clark & J.S. Reid.
;
_exptl_crystal_colour orange
_exptl_crystal_density_diffrn 1.330
_exptl_crystal_density_method 'Not Measured'
_exptl_crystal_description block
_exptl_crystal_F_000 1880
_exptl_crystal_size_max 0.39
_exptl_crystal_size_mid 0.32
_exptl_crystal_size_min 0.19
_platon_squeeze_details
;
;
_refine_diff_density_max 0.253
_refine_diff_density_min -0.270
_refine_diff_density_rms 0.038
_refine_ls_abs_structure_details 'Flack H.D. (1983), Acta Cryst. A39, 876-881'
_refine_ls_abs_structure_Flack 0.006(2)
_refine_ls_extinction_method none
_refine_ls_goodness_of_fit_ref 1.043
_refine_ls_hydrogen_treatment constr
_refine_ls_matrix_type full
_refine_ls_number_constraints 0
_refine_ls_number_parameters 586
_refine_ls_number_reflns 9607
_refine_ls_number_restraints 0
_refine_ls_restrained_S_all 1.043
_refine_ls_R_factor_all 0.0260
_refine_ls_R_factor_gt 0.0260
_refine_ls_shift/su_max 0.014
_refine_ls_shift/su_mean 0.001
_refine_ls_structure_factor_coef Fsqd
_refine_ls_weighting_details 'calc w=1/[\s^2^(Fo^2^)+(0.0295P)^2^+2.2613P] where P=(Fo^2^+2Fc^2^)/3'
_refine_ls_weighting_scheme calc
_refine_ls_wR_factor_gt 0.0660
_refine_ls_wR_factor_ref 0.0661
_reflns_number_gt 9596
_reflns_number_total 9607
_reflns_threshold_expression >2\s(i)
_cod_data_source_file om400631m_si_001.cif
_cod_data_source_block (RFe,RC)-[CpFe(Prophos)PPh2(OEt)]PF6
_cod_depositor_comments
;
The following automatic conversions were performed:

'_symmetry_cell_setting' value 'Orthorhombic' changed to
'orthorhombic' according to
/home/saulius/struct/CIF-dictionaries/cif_core.dic dictionary named
'cif_core.dic' version 2.4.2 from 2011-04-26.

Automatic conversion script
Id: cif_fix_values 1891 2012-01-12 08:04:46Z andrius 
;
_cod_database_code 4081361

loop_
_symmetry_equiv_pos_site_id
_symmetry_equiv_pos_as_xyz
1 x,y,z
2 1/2-x,-y,1/2+z
3 1/2+x,1/2-y,-z
4 -x,1/2+y,1/2-z

loop_
_atom_site_aniso_label
_atom_site_aniso_U_11
_atom_site_aniso_U_22
_atom_site_aniso_U_33
_atom_site_aniso_U_23
_atom_site_aniso_U_13
_atom_site_aniso_U_12
Fe1 0.0159(1) 0.0199(1) 0.0268(1) -0.0008(1) 0.0003(1) 0.0028(1)
P1 0.0195(2) 0.0205(2) 0.0271(2) -0.0005(2) -0.0004(2) 0.0002(2)
P2 0.0166(2) 0.0187(2) 0.0282(2) 0.0000(2) 0.0009(2) 0.0006(2)
P3 0.0197(2) 0.0186(2) 0.0279(2) -0.0004(2) -0.0009(2) 0.0007(2)
O1 0.0214(5) 0.0230(5) 0.0275(6) -0.0014(5) 0.0014(5) 0.0023(5)
C1 0.0153(7) 0.0372(10) 0.0367(9) 0.0033(8) 0.0064(7) 0.0063(7)
C2 0.0146(7) 0.0329(9) 0.0435(10) -0.0021(8) 0.0010(7) 0.0013(6)
C3 0.0160(8) 0.0392(10) 0.0374(9) 0.0008(8) -0.0022(7) 0.0079(7)
C4 0.0250(8) 0.0286(9) 0.0435(10) 0.0002(8) 0.0001(8) 0.0113(7)
C5 0.0242(8) 0.0354(10) 0.0344(9) -0.0067(8) 0.0020(7) 0.0108(8)
C6 0.0241(8) 0.0262(8) 0.0327(9) 0.0037(7) -0.0006(7) 0.0026(7)
C7 0.0348(10) 0.0324(10) 0.0339(9) 0.0041(8) 0.0020(8) 0.0073(8)
C8 0.0471(12) 0.0476(12) 0.0364(10) 0.0103(9) 0.0081(9) 0.0112(10)
C9 0.0492(13) 0.0393(11) 0.0498(12) 0.0190(10) 0.0108(10) 0.0052(10)
C10 0.0435(12) 0.0289(10) 0.0541(13) 0.0067(9) -0.0017(10) -0.0004(9)
C11 0.0313(10) 0.0267(9) 0.0405(10) 0.0036(8) -0.0018(8) -0.0001(7)
C12 0.0232(8) 0.0307(9) 0.0311(9) -0.0017(7) 0.0023(7) -0.0039(7)
C13 0.0292(9) 0.0300(9) 0.0310(9) -0.0032(7) 0.0029(7) -0.0039(7)
C14 0.0361(11) 0.0369(10) 0.0417(11) -0.0102(9) 0.0061(9) -0.0116(9)
C15 0.0342(11) 0.0519(12) 0.0419(11) -0.0159(9) 0.0013(9) -0.0162(10)
C16 0.0281(10) 0.0568(13) 0.0440(11) -0.0083(10) -0.0078(9) -0.0043(10)
C17 0.0277(9) 0.0387(11) 0.0420(11) -0.0048(8) -0.0062(8) -0.0010(8)
C18 0.0272(9) 0.0279(8) 0.0287(8) -0.0034(7) 0.0024(7) 0.0021(7)
C19 0.0313(10) 0.0399(11) 0.0380(10) -0.0032(9) 0.0012(8) 0.0109(9)
C20 0.0202(8) 0.0212(7) 0.0269(8) 0.0015(6) 0.0012(6) 0.0003(6)
C21 0.0220(8) 0.0252(8) 0.0352(9) 0.0003(7) 0.0005(7) -0.0002(7)
C22 0.0263(8) 0.0288(9) 0.0363(10) 0.0023(7) 0.0020(7) -0.0072(7)
C23 0.0366(10) 0.0222(8) 0.0388(10) -0.0022(7) 0.0002(8) -0.0049(7)
C24 0.0304(9) 0.0259(9) 0.0428(10) -0.0046(8) 0.0035(8) 0.0025(7)
C25 0.0212(8) 0.0234(8) 0.0370(9) -0.0006(7) 0.0015(7) -0.0005(6)
C26 0.0152(7) 0.0258(8) 0.0343(9) -0.0012(7) -0.0007(6) 0.0000(6)
C27 0.0228(8) 0.0276(8) 0.0314(9) -0.0003(7) 0.0011(7) 0.0026(7)
C28 0.0282(9) 0.0369(10) 0.0321(9) -0.0048(8) 0.0027(7) 0.0035(8)
C29 0.0262(9) 0.0480(11) 0.0282(9) 0.0026(8) 0.0013(7) -0.0005(8)
C30 0.0224(8) 0.0357(9) 0.0363(9) 0.0072(8) 0.0004(7) -0.0011(7)
C31 0.0171(7) 0.0274(8) 0.0335(9) 0.0031(7) 0.0011(6) 0.0001(6)
C32 0.0171(7) 0.0197(8) 0.0298(8) 0.0013(6) -0.0004(6) 0.0013(6)
C33 0.0188(7) 0.0202(8) 0.0310(8) 0.0001(7) -0.0003(6) -0.0008(6)
C34 0.0191(8) 0.0290(9) 0.0402(10) 0.0056(7) -0.0048(7) -0.0027(7)
C35 0.0229(8) 0.0229(8) 0.0337(9) -0.0020(7) -0.0019(7) 0.0017(7)
C36 0.0285(9) 0.0264(8) 0.0324(9) -0.0025(7) -0.0034(7) 0.0022(7)
C37 0.0399(11) 0.0347(10) 0.0364(10) -0.0101(8) -0.0049(8) 0.0041(9)
C38 0.0418(11) 0.0293(9) 0.0475(12) -0.0129(9) -0.0060(9) 0.0090(8)
C39 0.0395(11) 0.0246(8) 0.0472(11) -0.0036(8) -0.0095(9) 0.0089(8)
C40 0.0325(9) 0.0248(8) 0.0367(10) -0.0014(7) -0.0053(8) 0.0047(7)
C41 0.0228(8) 0.0235(8) 0.0322(9) 0.0025(7) -0.0030(7) -0.0022(7)
C42 0.0360(10) 0.0253(9) 0.0418(10) 0.0037(8) 0.0042(8) -0.0052(8)
C43 0.0387(11) 0.0309(10) 0.0568(13) 0.0087(9) 0.0059(10) -0.0089(9)
C44 0.0284(9) 0.0481(12) 0.0412(10) 0.0158(9) 0.0050(8) -0.0039(9)
C45 0.0296(10) 0.0481(12) 0.0381(10) -0.0019(9) 0.0048(8) -0.0013(9)
C46 0.0262(9) 0.0338(10) 0.0393(10) -0.0035(8) 0.0035(8) -0.0049(8)
P4 0.0300(13) 0.039(2) 0.056(3) -0.0182(18) 0.0009(11) 0.0052(15)
P4A 0.0473(17) 0.051(4) 0.0355(13) -0.0077(13) 0.0014(9) 0.0202(12)
F1 0.068(3) 0.019(3) 0.047(2) -0.0071(18) 0.0074(18) -0.001(2)
F1A 0.119(5) 0.031(4) 0.104(5) -0.026(3) 0.054(4) -0.011(3)
F2 0.056(4) 0.064(3) 0.106(5) -0.021(3) 0.044(4) 0.000(2)
F2A 0.043(4) 0.152(10) 0.161(9) -0.093(7) 0.000(4) 0.001(5)
F3 0.076(4) 0.195(10) 0.060(4) 0.026(5) -0.031(3) 0.006(5)
F3A 0.157(7) 0.143(6) 0.029(2) 0.007(3) -0.001(3) 0.063(5)
F4 0.085(6) 0.123(8) 0.207(11) -0.129(7) 0.052(6) -0.038(5)
F4A 0.076(3) 0.058(2) 0.076(3) -0.030(2) -0.004(2) 0.013(2)
F5 0.037(3) 0.072(4) 0.115(6) -0.037(4) -0.006(3) 0.013(3)
F5A 0.059(5) 0.085(6) 0.080(4) -0.008(3) 0.036(4) 0.006(3)
F6 0.169(8) 0.076(6) 0.152(9) 0.056(6) -0.056(7) 0.022(5)
F6A 0.088(3) 0.055(3) 0.0448(19) -0.0111(19) -0.018(2) 0.021(2)

loop_
_atom_site_label
_atom_site_type_symbol
_atom_site_thermal_displace_type
_atom_site_fract_x
_atom_site_fract_y
_atom_site_fract_z
_atom_site_occupancy
_atom_site_U_iso_or_equiv
_atom_site_calc_flag
_atom_site_refinement_flags
_atom_site_disorder_assembly
_atom_site_disorder_group
Fe1 Fe Uani 0.88947(3) 0.97113(2) 0.91786(1) 1.000 0.0208(1) d . . .
P1 P Uani 0.92863(4) 0.92471(3) 0.84815(1) 1.000 0.0224(1) d . . .
P2 P Uani 0.99169(4) 0.86605(3) 0.95320(1) 1.000 0.0212(1) d . . .
P3 P Uani 1.08980(4) 1.04119(2) 0.93123(1) 1.000 0.0220(1) d . . .
O1 O Uani 1.06493(12) 0.86608(7) 0.84535(4) 1.000 0.0240(3) d . . .
C1 C Uani 0.71880(17) 0.95882(12) 0.96172(7) 1.000 0.0297(5) d . . .
C2 C Uani 0.68021(17) 0.94147(12) 0.91578(7) 1.000 0.0303(5) d . . .
C3 C Uani 0.70381(18) 1.01571(13) 0.88975(7) 1.000 0.0309(5) d . . .
C4 C Uani 0.75812(19) 1.07682(12) 0.91906(7) 1.000 0.0324(5) d . . .
C5 C Uani 0.76788(19) 1.04241(12) 0.96396(7) 1.000 0.0313(5) d . . .
C6 C Uani 0.94597(19) 1.00286(11) 0.80277(6) 1.000 0.0277(5) d . . .
C7 C Uani 0.9565(2) 0.97916(13) 0.75661(7) 1.000 0.0337(6) d . . .
C8 C Uani 0.9770(2) 1.03850(15) 0.72273(8) 1.000 0.0437(7) d . . .
C9 C Uani 0.9831(3) 1.12249(14) 0.73450(8) 1.000 0.0461(7) d . . .
C10 C Uani 0.9690(2) 1.14722(13) 0.77983(8) 1.000 0.0422(7) d . . .
C11 C Uani 0.9510(2) 1.08755(12) 0.81355(7) 1.000 0.0328(6) d . . .
C12 C Uani 0.79767(18) 0.85607(12) 0.82274(6) 1.000 0.0283(5) d . . .
C13 C Uani 0.8089(2) 0.76981(12) 0.82875(7) 1.000 0.0301(5) d . . .
C14 C Uani 0.7124(2) 0.71644(14) 0.80944(7) 1.000 0.0382(6) d . . .
C15 C Uani 0.6032(2) 0.74846(15) 0.78454(7) 1.000 0.0427(7) d . . .
C16 C Uani 0.5900(2) 0.83380(15) 0.77879(8) 1.000 0.0430(7) d . . .
C17 C Uani 0.6872(2) 0.88759(14) 0.79762(7) 1.000 0.0361(6) d . . .
C18 C Uani 1.12607(19) 0.83675(11) 0.80258(6) 1.000 0.0279(5) d . . .
C19 C Uani 1.2383(2) 0.77665(13) 0.81495(7) 1.000 0.0364(6) d . . .
C20 C Uani 0.96641(17) 0.75779(10) 0.93584(6) 1.000 0.0228(4) d . . .
C21 C Uani 0.83387(18) 0.72516(11) 0.93684(7) 1.000 0.0275(5) d . . .
C22 C Uani 0.80946(19) 0.64256(12) 0.92474(7) 1.000 0.0305(5) d . . .
C23 C Uani 0.9177(2) 0.59215(11) 0.91106(7) 1.000 0.0325(5) d . . .
C24 C Uani 1.0501(2) 0.62370(12) 0.90994(7) 1.000 0.0330(5) d . . .
C25 C Uani 1.07547(18) 0.70627(10) 0.92260(6) 1.000 0.0272(5) d . . .
C26 C Uani 0.96485(16) 0.85664(11) 1.01571(6) 1.000 0.0251(5) d . . .
C27 C Uani 0.94538(18) 0.92859(11) 1.04239(6) 1.000 0.0273(5) d . . .
C28 C Uani 0.93743(19) 0.92396(13) 1.08992(7) 1.000 0.0324(5) d . . .
C29 C Uani 0.9463(2) 0.84700(14) 1.11166(7) 1.000 0.0341(6) d . . .
C30 C Uani 0.96370(18) 0.77502(12) 1.08584(7) 1.000 0.0315(5) d . . .
C31 C Uani 0.97352(17) 0.77968(11) 1.03831(6) 1.000 0.0260(5) d . . .
C32 C Uani 1.17892(16) 0.88251(10) 0.95169(6) 1.000 0.0222(4) d . . .
C33 C Uani 1.20321(16) 0.97289(10) 0.96723(6) 1.000 0.0233(4) d . . .
C34 C Uani 1.35573(18) 0.99544(11) 0.96856(7) 1.000 0.0294(5) d . . .
C35 C Uani 1.06702(18) 1.13621(11) 0.96540(6) 1.000 0.0265(5) d . . .
C36 C Uani 1.1046(2) 1.14258(11) 1.01136(6) 1.000 0.0291(5) d . . .
C37 C Uani 1.0854(2) 1.21702(13) 1.03530(7) 1.000 0.0370(6) d . . .
C38 C Uani 1.0264(2) 1.28472(13) 1.01391(8) 1.000 0.0395(6) d . . .
C39 C Uani 0.9877(2) 1.27975(12) 0.96827(8) 1.000 0.0371(6) d . . .
C40 C Uani 1.0080(2) 1.20616(11) 0.94408(7) 1.000 0.0313(5) d . . .
C41 C Uani 1.21631(18) 1.07756(11) 0.88817(6) 1.000 0.0262(5) d . . .
C42 C Uani 1.2852(2) 1.15376(12) 0.89259(7) 1.000 0.0344(6) d . . .
C43 C Uani 1.3906(2) 1.17471(13) 0.86236(8) 1.000 0.0421(7) d . . .
C44 C Uani 1.4280(2) 1.12160(14) 0.82754(7) 1.000 0.0392(6) d . . .
C45 C Uani 1.3621(2) 1.04567(14) 0.82307(7) 1.000 0.0386(6) d . . .
C46 C Uani 1.25758(19) 1.02382(13) 0.85326(7) 1.000 0.0331(6) d . . .
P4 P Uani 1.2614(6) 0.8545(6) 0.6623(3) 0.500 0.0417(13) d P A 1
P4A P Uani 1.2556(7) 0.8681(7) 0.6595(3) 0.500 0.0446(15) d P B 2
F1 F Uani 1.2410(10) 0.7635(6) 0.6380(3) 0.500 0.0447(16) d P A 1
F1A F Uani 1.2485(13) 0.7807(6) 0.6407(4) 0.500 0.085(3) d P B 2
F2 F Uani 1.1076(11) 0.8496(7) 0.6800(4) 0.500 0.075(2) d P A 1
F2A F Uani 1.1004(12) 0.8636(9) 0.6753(5) 0.500 0.119(5) d P B 2
F3 F Uani 1.3143(9) 0.8061(7) 0.7067(3) 0.500 0.110(4) d P A 1
F3A F Uani 1.2936(12) 0.8395(7) 0.7073(3) 0.500 0.110(3) d P B 2
F4 F Uani 1.2815(10) 0.9383(6) 0.6907(4) 0.500 0.138(5) d P A 1
F4A F Uani 1.2620(11) 0.9609(5) 0.6735(3) 0.500 0.0700(16) d P B 2
F5 F Uani 1.4165(11) 0.8589(10) 0.6452(4) 0.500 0.075(3) d P A 1
F5A F Uani 1.4104(12) 0.8717(11) 0.6433(4) 0.500 0.075(3) d P B 2
F6 F Uani 1.2121(15) 0.9046(6) 0.6196(4) 0.500 0.132(4) d P A 1
F6A F Uani 1.2096(10) 0.8936(6) 0.6091(2) 0.500 0.0626(15) d P B 2
H1A H Uiso 0.71290 0.92100 0.98670 1.000 0.0360 c R . .
H2A H Uiso 0.64520 0.89010 0.90440 1.000 0.0360 c R . .
H3A H Uiso 0.68580 1.02250 0.85800 1.000 0.0370 c R . .
H4A H Uiso 0.78400 1.13180 0.91040 1.000 0.0390 c R . .
H5A H Uiso 0.80110 1.07020 0.99050 1.000 0.0380 c R . .
H7 H Uiso 0.94950 0.92190 0.74850 1.000 0.0400 c R . .
H8 H Uiso 0.98680 1.02190 0.69160 1.000 0.0520 c R . .
H9 H Uiso 0.99700 1.16330 0.71130 1.000 0.0550 c R . .
H10 H Uiso 0.97180 1.20480 0.78770 1.000 0.0510 c R . .
H11 H Uiso 0.94190 1.10460 0.84460 1.000 0.0390 c R . .
H13 H Uiso 0.88300 0.74750 0.84610 1.000 0.0360 c R . .
H14 H Uiso 0.72130 0.65780 0.81330 1.000 0.0460 c R . .
H15 H Uiso 0.53730 0.71180 0.77140 1.000 0.0510 c R . .
H16 H Uiso 0.51450 0.85570 0.76200 1.000 0.0520 c R . .
H17 H Uiso 0.67820 0.94610 0.79330 1.000 0.0430 c R . .
H18A H Uiso 1.16420 0.88430 0.78500 1.000 0.0340 c R . .
H18B H Uiso 1.05570 0.80870 0.78350 1.000 0.0340 c R . .
H19A H Uiso 1.19950 0.73040 0.83280 1.000 0.0440 c R . .
H19B H Uiso 1.30830 0.80550 0.83330 1.000 0.0440 c R . .
H19C H Uiso 1.28050 0.75470 0.78690 1.000 0.0440 c R . .
H21 H Uiso 0.75920 0.75970 0.94590 1.000 0.0330 c R . .
H22 H Uiso 0.71860 0.62070 0.92580 1.000 0.0370 c R . .
H23 H Uiso 0.90100 0.53580 0.90240 1.000 0.0390 c R . .
H24 H Uiso 1.12410 0.58900 0.90050 1.000 0.0400 c R . .
H25 H Uiso 1.16680 0.72750 0.92220 1.000 0.0330 c R . .
H27 H Uiso 0.93750 0.98140 1.02770 1.000 0.0330 c R . .
H28 H Uiso 0.92600 0.97340 1.10750 1.000 0.0390 c R . .
H29 H Uiso 0.94040 0.84370 1.14410 1.000 0.0410 c R . .
H30 H Uiso 0.96890 0.72230 1.10070 1.000 0.0380 c R . .
H31 H Uiso 0.98630 0.73010 1.02100 1.000 0.0310 c R . .
H32A H Uiso 1.22590 0.84300 0.97260 1.000 0.0270 c R . .
H32B H Uiso 1.21470 0.87400 0.92030 1.000 0.0270 c R . .
H33 H Uiso 1.16840 0.97710 0.99940 1.000 0.0280 c R . .
H34A H Uiso 1.39520 0.98930 0.93780 1.000 0.0350 c R . .
H34B H Uiso 1.40370 0.95810 0.98990 1.000 0.0350 c R . .
H34C H Uiso 1.36630 1.05340 0.97880 1.000 0.0350 c R . .
H36 H Uiso 1.14380 1.09580 1.02650 1.000 0.0350 c R . .
H37 H Uiso 1.11300 1.22100 1.06650 1.000 0.0440 c R . .
H38 H Uiso 1.01230 1.33510 1.03050 1.000 0.0470 c R . .
H39 H Uiso 0.94730 1.32670 0.95360 1.000 0.0450 c R . .
H40 H Uiso 0.98170 1.20310 0.91280 1.000 0.0380 c R . .
H42 H Uiso 1.25990 1.19140 0.91630 1.000 0.0410 c R . .
H43 H Uiso 1.43730 1.22640 0.86590 1.000 0.0510 c R . .
H44 H Uiso 1.49880 1.13700 0.80670 1.000 0.0470 c R . .
H45 H Uiso 1.38820 1.00830 0.79930 1.000 0.0460 c R . .
H46 H Uiso 1.21340 0.97120 0.85000 1.000 0.0400 c R . .

loop_
_atom_type_symbol
_atom_type_description
_atom_type_scat_dispersion_real
_atom_type_scat_dispersion_imag
_atom_type_scat_source
C C 0.0181 0.0091 ' International Tables Vol C Tables 4.2.6.8 and 6.1.1.4'
H H 0.0000 0.0000 ' International Tables Vol C Tables 4.2.6.8 and 6.1.1.4'
F F 0.0727 0.0534 ' International Tables Vol C Tables 4.2.6.8 and 6.1.1.4'
Fe Fe -1.1336 3.1974 ' International Tables Vol C Tables 4.2.6.8 and 6.1.1.4'
O O 0.0492 0.0322 ' International Tables Vol C Tables 4.2.6.8 and 6.1.1.4'
P P 0.2955 0.4335 ' International Tables Vol C Tables 4.2.6.8 and 6.1.1.4'

loop_
_geom_angle_atom_site_label_1
_geom_angle_atom_site_label_2
_geom_angle_atom_site_label_3
_geom_angle
_geom_angle_publ_flag
P1 Fe1 P2 95.52(2) yes
P1 Fe1 P3 100.18(2) yes
P1 Fe1 C1 131.86(6) yes
P1 Fe1 C2 93.71(6) yes
P1 Fe1 C3 84.43(6) yes
P1 Fe1 C4 112.93(6) yes
P1 Fe1 C5 149.78(6) yes
P2 Fe1 P3 84.91(2) yes
P2 Fe1 C1 89.96(5) yes
P2 Fe1 C2 106.14(6) yes
P2 Fe1 C3 145.57(6) yes
P2 Fe1 C4 150.58(6) yes
P2 Fe1 C5 111.36(6) yes
P3 Fe1 C1 127.96(5) yes
P3 Fe1 C2 161.40(6) yes
P3 Fe1 C3 129.12(6) yes
P3 Fe1 C4 96.79(5) yes
P3 Fe1 C5 95.87(5) yes
C1 Fe1 C2 39.56(8) yes
C1 Fe1 C3 66.00(8) yes
C1 Fe1 C4 65.81(7) yes
C1 Fe1 C5 39.33(7) yes
C2 Fe1 C3 39.83(8) yes
C2 Fe1 C4 66.18(7) yes
C2 Fe1 C5 66.36(7) yes
C3 Fe1 C4 38.76(8) yes
C3 Fe1 C5 65.65(8) yes
C4 Fe1 C5 39.22(8) yes
Fe1 P1 O1 112.51(5) yes
Fe1 P1 C6 116.99(6) yes
Fe1 P1 C12 117.10(6) yes
O1 P1 C6 106.49(7) yes
O1 P1 C12 101.44(7) yes
C6 P1 C12 100.44(8) yes
Fe1 P2 C20 122.30(6) yes
Fe1 P2 C26 117.32(6) yes
Fe1 P2 C32 108.93(6) yes
C20 P2 C26 100.23(8) yes
C20 P2 C32 105.25(8) yes
C26 P2 C32 100.08(8) yes
Fe1 P3 C33 108.09(5) yes
Fe1 P3 C35 113.48(6) yes
Fe1 P3 C41 127.27(6) yes
C33 P3 C35 104.53(8) yes
C33 P3 C41 99.98(8) yes
C35 P3 C41 100.83(8) yes
F1 P4 F6 94.3(7) yes
F1 P4 F6A 84.2(6) yes
F1A P4 F2 91.2(8) yes
F1A P4 F2A 95.7(8) yes
F1A P4 F3 89.0(8) yes
F1A P4 F3A 108.4(9) yes
F1A P4 F4 176.0(9) yes
F1A P4 F4A 162.1(9) yes
F1A P4 F5 88.9(9) yes
F1A P4 F5A 94.3(9) yes
F1A P4 F6 92.8(8) yes
F1A P4 F6A 82.7(7) yes
F2 P4 F2A 9.7(7) yes
F2 P4 F3 90.9(7) yes
F2 P4 F3A 83.9(8) yes
F2 P4 F4 89.3(7) yes
F2 P4 F4A 89.5(7) yes
F2 P4 F5 179.2(9) yes
F2 P4 F5A 172.5(10) yes
F2 P4 F6 89.8(8) yes
F2 P4 F6A 92.0(6) yes
F2A P4 F3 99.5(7) yes
F2A P4 F3A 90.7(8) yes
F2A P4 F4 85.4(7) yes
F2A P4 F4A 82.6(7) yes
F2A P4 F5 171.0(10) yes
F2A P4 F5A 163.1(10) yes
F2A P4 F6 81.0(8) yes
F2A P4 F6A 84.1(7) yes
F3 P4 F3A 20.5(6) yes
F3 P4 F4 87.0(7) yes
F3 P4 F4A 108.9(7) yes
F3 P4 F5 88.3(7) yes
F3 P4 F5A 94.3(7) yes
F3 P4 F6 178.0(9) yes
F3 P4 F6A 171.3(8) yes
F3A P4 F4 67.7(7) yes
F3A P4 F4A 89.5(7) yes
F3A P4 F5 95.3(7) yes
F3A P4 F5A 99.1(8) yes
F3A P4 F6 157.9(9) yes
F3A P4 F6A 168.3(9) yes
P4A P4 F1 130(3) yes
P4A P4 F1A 128(3) yes
P4A P4 F2 86(2) yes
P4A P4 F2A 77(2) yes
P4A P4 F3 143(3) yes
P4A P4 F3A 123(3) yes
P4A P4 F4 56(3) yes
P4A P4 F4A 34(3) yes
P4A P4 F5 94(2) yes
P4A P4 F5A 86(2) yes
P4A P4 F6 36(3) yes
P4A P4 F6A 46(3) yes
F1 P4 F1A 2.7(6) yes
F1 P4 F2 89.0(7) yes
F1 P4 F2A 93.7(7) yes
F1 P4 F3 87.6(7) yes
F1 P4 F3A 106.7(8) yes
F1 P4 F4 174.3(8) yes
F1 P4 F4A 163.5(7) yes
F1 P4 F5 91.1(8) yes
F1 P4 F5A 96.6(8) yes
F4 P4 F6A 101.3(7) yes
F4A P4 F5 90.7(8) yes
F4A P4 F5A 83.8(8) yes
F4A P4 F6 69.2(6) yes
F4A P4 F6A 79.4(6) yes
F5 P4 F5A 8.0(8) yes
F5 P4 F6 91.0(8) yes
F5 P4 F6A 88.8(7) yes
F5A P4 F6 84.9(8) yes
F5A P4 F6A 83.7(7) yes
F6 P4 F6A 10.4(5) yes
F4 P4 F4A 21.9(5) yes
F4 P4 F5 90.6(8) yes
F4 P4 F5A 85.6(8) yes
F4 P4 F6 91.1(7) yes
P4 P4A F5 77(2) yes
P4 P4A F5A 85(2) yes
P4 P4A F6 139(3) yes
P4 P4A F6A 128(3) yes
F1 P4A F1A 2.1(6) yes
F1 P4A F2 83.4(7) yes
F1 P4A F2A 89.1(8) yes
F1 P4A F3 77.1(6) yes
F1 P4A F3A 93.4(8) yes
F1 P4A F4 160.9(8) yes
F1 P4A F4A 174.4(8) yes
F2 P4A F3 84.0(7) yes
F2 P4A F3A 79.5(7) yes
F2 P4A F4 93.7(7) yes
F2 P4A F4A 96.7(7) yes
F2 P4A F5 162.3(10) yes
F2 P4A F5A 169.9(10) yes
F2 P4A F6 96.9(8) yes
F2 P4A F6A 98.2(7) yes
F2A P4A F3 93.1(7) yes
F2A P4A F3A 87.2(8) yes
F2A P4A F4 91.0(8) yes
F2A P4A F4A 90.3(8) yes
F2A P4A F5 171.9(11) yes
F2A P4A F5A 179.3(10) yes
F2A P4A F6 88.4(9) yes
F2A P4A F6A 90.8(7) yes
F1 P4A F5 84.4(8) yes
F1 P4A F5A 90.3(8) yes
F1 P4A F6 94.4(7) yes
F1 P4A F6A 83.9(6) yes
F1A P4A F2 85.5(8) yes
F1A P4A F2A 91.2(9) yes
F1A P4A F3 77.2(7) yes
F1A P4A F3A 93.8(8) yes
F1A P4A F4 161.1(9) yes
F1A P4A F4A 174.0(9) yes
F1A P4A F5 82.3(9) yes
F1A P4A F5A 88.2(9) yes
F1A P4A F6 94.2(8) yes
F1A P4A F6A 83.6(7) yes
F2 P4A F2A 9.9(7) yes
P4 P4A F1 45(3) yes
P4 P4A F1A 45(3) yes
P4 P4A F2 85(2) yes
P4 P4A F2A 95(2) yes
P4 P4A F3 33(3) yes
P4 P4A F3A 50(3) yes
P4 P4A F4 116(3) yes
P4 P4A F4A 141(3) yes
F5 P4A F5A 7.7(8) yes
F5 P4A F6 96.8(9) yes
F5 P4A F6A 93.2(7) yes
F5A P4A F6 91.4(9) yes
F5A P4A F6A 89.0(7) yes
F6 P4A F6A 10.8(5) yes
F3A P4A F6 171.0(10) yes
F3A P4A F6A 176.6(9) yes
F4 P4A F4A 24.7(6) yes
F4 P4A F5 93.7(8) yes
F3 P4A F3A 17.5(5) yes
F3 P4A F4 83.9(7) yes
F3 P4A F4A 108.5(7) yes
F3 P4A F5 80.8(6) yes
F3 P4A F5A 87.0(7) yes
F3 P4A F6 171.3(9) yes
F3 P4A F6A 160.5(9) yes
F3A P4A F4 67.6(7) yes
F3A P4A F4A 92.2(7) yes
F3A P4A F5 88.5(7) yes
F3A P4A F5A 93.1(7) yes
F4A P4A F5 96.7(8) yes
F4A P4A F5A 90.3(9) yes
F4A P4A F6 80.0(8) yes
F4A P4A F6A 90.5(7) yes
F4 P4A F5A 89.7(8) yes
F4 P4A F6 104.6(9) yes
F4 P4A F6A 115.1(9) yes
P4 F1 P4A 5.9(4) yes
P4 F1 F1A 12(3) yes
P4A F1 F1A 11(3) yes
P4 F1A P4A 7.2(5) yes
P4A F1A F1 167(3) yes
P4 F1A F1 165(3) yes
P4 F2 P4A 8.7(5) yes
P4A F2 F2A 84(3) yes
P4 F2 F2A 92(3) yes
P4A F2A F2 87(3) yes
P4 F2A F2 78(3) yes
P4 F2A P4A 8.5(5) yes
P4A F3 F3A 52.6(12) yes
P4 F3 P4A 4.7(5) yes
P4 F3 F3A 57.1(12) yes
P4A F3A F3 109.9(14) yes
P4 F3A P4A 7.7(6) yes
P4 F3A F3 102.4(14) yes
P4 F3A F4 62.4(7) yes
F3 F3A F4 155.3(16) yes
P4A F3A F4 54.9(7) yes
P4A F4 F4A 84.1(13) yes
F3A F4 F4A 141.3(15) yes
P4 F4 P4A 7.8(5) yes
P4 F4 F3A 49.9(5) yes
P4 F4 F4A 91.9(13) yes
P4A F4 F3A 57.5(6) yes
P4 F4A P4A 5.0(4) yes
P4 F4A F4 66.3(12) yes
P4A F4A F4 71.2(12) yes
P4 F5 P4A 8.5(5) yes
P4 F5 F5A 82(4) yes
P4A F5 F5A 74(4) yes
P4 F5A P4A 8.7(5) yes
P4 F5A F5 90(4) yes
P4A F5A F5 99(4) yes
P4 F6 P4A 5.8(6) yes
P4 F6 F6A 117(2) yes
P4A F6 F6A 123(2) yes
P4A F6A F6 46(2) yes
P4 F6A F6 53(2) yes
P4 F6A P4A 6.2(5) yes
P1 O1 C18 124.09(11) yes
Fe1 C1 C5 71.06(11) yes
Fe1 C1 C2 69.66(10) yes
C2 C1 C5 108.44(17) no
Fe1 C2 C1 70.78(10) yes
Fe1 C2 C3 70.74(10) yes
C1 C2 C3 107.24(17) no
Fe1 C3 C2 69.43(10) yes
Fe1 C3 C4 71.16(11) yes
C2 C3 C4 108.49(18) no
Fe1 C4 C5 70.50(11) yes
C3 C4 C5 108.40(17) no
Fe1 C4 C3 70.08(11) yes
C1 C5 C4 107.44(17) no
Fe1 C5 C1 69.60(11) yes
Fe1 C5 C4 70.29(11) yes
C7 C6 C11 118.53(17) no
P1 C6 C11 120.40(14) yes
P1 C6 C7 121.07(14) yes
C6 C7 C8 120.63(19) no
C7 C8 C9 119.6(2) no
C8 C9 C10 120.5(2) no
C9 C10 C11 119.56(19) no
C6 C11 C10 121.12(19) no
P1 C12 C13 119.14(14) yes
P1 C12 C17 121.90(15) yes
C13 C12 C17 118.96(18) no
C12 C13 C14 120.35(18) no
C13 C14 C15 120.2(2) no
C14 C15 C16 120.1(2) no
C15 C16 C17 120.07(19) no
C12 C17 C16 120.4(2) no
O1 C18 C19 107.29(14) yes
P2 C20 C21 118.46(13) yes
P2 C20 C25 122.42(13) yes
C21 C20 C25 119.10(15) no
C20 C21 C22 120.71(16) no
C21 C22 C23 119.91(17) no
C22 C23 C24 120.04(17) no
C23 C24 C25 120.31(17) no
C20 C25 C24 119.93(16) no
C27 C26 C31 118.03(16) no
P2 C26 C27 119.95(13) yes
P2 C26 C31 121.85(13) yes
C26 C27 C28 121.10(17) no
C27 C28 C29 119.94(19) no
C28 C29 C30 119.81(19) no
C29 C30 C31 120.30(18) no
C26 C31 C30 120.80(16) no
P2 C32 C33 106.27(11) yes
P3 C33 C32 107.13(11) yes
P3 C33 C34 116.56(12) yes
C32 C33 C34 112.34(13) no
P3 C35 C36 123.54(13) yes
P3 C35 C40 118.11(14) yes
C36 C35 C40 118.35(16) no
C35 C36 C37 120.63(17) no
C36 C37 C38 120.16(19) no
C37 C38 C39 120.23(19) no
C38 C39 C40 119.91(19) no
C35 C40 C39 120.71(19) no
C42 C41 C46 117.98(17) no
P3 C41 C42 122.01(14) yes
P3 C41 C46 119.53(14) yes
C41 C42 C43 120.28(18) no
C42 C43 C44 120.90(19) no
C43 C44 C45 119.51(19) no
C44 C45 C46 120.08(19) no
C41 C46 C45 121.23(19) no
C5 C1 H1A 126.00 no
Fe1 C1 H1A 125.00 no
C2 C1 H1A 126.00 no
Fe1 C2 H2A 124.00 no
C1 C2 H2A 126.00 no
C3 C2 H2A 126.00 no
Fe1 C3 H3A 125.00 no
C4 C3 H3A 126.00 no
C2 C3 H3A 126.00 no
C5 C4 H4A 126.00 no
Fe1 C4 H4A 125.00 no
C3 C4 H4A 126.00 no
Fe1 C5 H5A 125.00 no
C1 C5 H5A 126.00 no
C4 C5 H5A 126.00 no
C6 C7 H7 120.00 no
C8 C7 H7 120.00 no
C9 C8 H8 120.00 no
C7 C8 H8 120.00 no
C8 C9 H9 120.00 no
C10 C9 H9 120.00 no
C9 C10 H10 120.00 no
C11 C10 H10 120.00 no
C10 C11 H11 119.00 no
C6 C11 H11 119.00 no
C12 C13 H13 120.00 no
C14 C13 H13 120.00 no
C13 C14 H14 120.00 no
C15 C14 H14 120.00 no
C16 C15 H15 120.00 no
C14 C15 H15 120.00 no
C15 C16 H16 120.00 no
C17 C16 H16 120.00 no
C16 C17 H17 120.00 no
C12 C17 H17 120.00 no
H18A C18 H18B 108.00 no
O1 C18 H18A 110.00 no
O1 C18 H18B 110.00 no
C19 C18 H18A 110.00 no
C19 C18 H18B 110.00 no
H19B C19 H19C 110.00 no
C18 C19 H19C 109.00 no
H19A C19 H19C 109.00 no
H19A C19 H19B 109.00 no
C18 C19 H19A 109.00 no
C18 C19 H19B 109.00 no
C22 C21 H21 120.00 no
C20 C21 H21 120.00 no
C23 C22 H22 120.00 no
C21 C22 H22 120.00 no
C22 C23 H23 120.00 no
C24 C23 H23 120.00 no
C23 C24 H24 120.00 no
C25 C24 H24 120.00 no
C20 C25 H25 120.00 no
C24 C25 H25 120.00 no
C26 C27 H27 119.00 no
C28 C27 H27 119.00 no
C27 C28 H28 120.00 no
C29 C28 H28 120.00 no
C28 C29 H29 120.00 no
C30 C29 H29 120.00 no
C31 C30 H30 120.00 no
C29 C30 H30 120.00 no
C26 C31 H31 120.00 no
C30 C31 H31 120.00 no
P2 C32 H32B 111.00 no
C33 C32 H32A 110.00 no
P2 C32 H32A 110.00 no
C33 C32 H32B 110.00 no
H32A C32 H32B 109.00 no
P3 C33 H33 107.00 no
C32 C33 H33 107.00 no
C34 C33 H33 107.00 no
H34A C34 H34B 109.00 no
C33 C34 H34A 109.00 no
C33 C34 H34B 109.00 no
H34A C34 H34C 109.00 no
H34B C34 H34C 110.00 no
C33 C34 H34C 109.00 no
C35 C36 H36 120.00 no
C37 C36 H36 120.00 no
C38 C37 H37 120.00 no
C36 C37 H37 120.00 no
C37 C38 H38 120.00 no
C39 C38 H38 120.00 no
C38 C39 H39 120.00 no
C40 C39 H39 120.00 no
C35 C40 H40 120.00 no
C39 C40 H40 120.00 no
C41 C42 H42 120.00 no
C43 C42 H42 120.00 no
C44 C43 H43 120.00 no
C42 C43 H43 120.00 no
C45 C44 H44 120.00 no
C43 C44 H44 120.00 no
C44 C45 H45 120.00 no
C46 C45 H45 120.00 no
C41 C46 H46 119.00 no
C45 C46 H46 119.00 no

loop_
_geom_bond_atom_site_label_1
_geom_bond_atom_site_label_2
_geom_bond_distance
_geom_bond_publ_flag
Fe1 P1 2.1979(5) yes
Fe1 P2 2.2093(5) yes
Fe1 P3 2.2802(5) yes
Fe1 C1 2.1036(18) yes
Fe1 C2 2.0888(17) yes
Fe1 C3 2.1061(19) yes
Fe1 C4 2.1200(19) yes
Fe1 C5 2.123(2) yes
P1 O1 1.6254(12) yes
P1 C6 1.8293(18) yes
P1 C12 1.8375(19) yes
P2 C20 1.8228(17) yes
P2 C26 1.8477(18) yes
P2 C32 1.8387(16) yes
P3 C33 1.8743(17) yes
P3 C35 1.8324(18) yes
P3 C41 1.8512(18) yes
P4 F2 1.583(12) yes
P4 F2A 1.616(13) yes
P4 F3 1.594(13) yes
P4 F3A 1.370(12) yes
P4 F4 1.589(14) yes
P4 F4A 1.735(13) yes
P4 F5 1.589(12) yes
P4 F5A 1.574(14) yes
P4 F6 1.557(14) yes
P4 F6A 1.747(11) yes
P4 P4A 0.239(14) yes
P4 F1 1.633(13) yes
P4 F1A 1.345(14) yes
P4A F1 1.794(14) yes
P4A F1A 1.505(15) yes
P4A F2 1.585(13) yes
P4A F4 1.468(15) yes
P4A F4A 1.542(14) yes
P4A F5 1.625(13) yes
P4A F5A 1.578(14) yes
P4A F6 1.369(15) yes
P4A F6A 1.590(11) yes
P4A F3 1.791(13) yes
P4A F3A 1.513(13) yes
P4A F2A 1.578(14) yes
F1 F1A 0.296(14) yes
F2 F2A 0.272(18) yes
F3 F3A 0.572(16) yes
F3A F4 1.659(15) yes
F4 F4A 0.647(14) yes
F5 F5A 0.22(2) yes
F6 F6A 0.354(13) yes
O1 C18 1.459(2) yes
C1 C2 1.419(3) no
C1 C5 1.423(3) no
C2 C3 1.429(3) no
C3 C4 1.402(3) no
C4 C5 1.424(3) no
C6 C11 1.393(3) no
C6 C7 1.403(3) no
C7 C8 1.385(3) no
C8 C9 1.389(3) no
C9 C10 1.387(3) no
C10 C11 1.382(3) no
C12 C13 1.397(3) no
C12 C17 1.394(3) no
C13 C14 1.388(3) no
C14 C15 1.384(3) no
C15 C16 1.383(3) no
C16 C17 1.391(3) no
C18 C19 1.499(3) no
C20 C21 1.390(2) no
C20 C25 1.397(2) no
C21 C22 1.389(3) no
C22 C23 1.385(3) no
C23 C24 1.382(3) no
C24 C25 1.395(3) no
C26 C31 1.400(2) no
C26 C27 1.403(2) no
C27 C28 1.390(3) no
C28 C29 1.389(3) no
C29 C30 1.387(3) no
C30 C31 1.392(3) no
C32 C33 1.535(2) no
C33 C34 1.526(2) no
C35 C36 1.393(2) no
C35 C40 1.404(3) no
C36 C37 1.394(3) no
C37 C38 1.376(3) no
C38 C39 1.386(3) no
C39 C40 1.388(3) no
C41 C42 1.398(3) no
C41 C46 1.392(3) no
C42 C43 1.392(3) no
C43 C44 1.374(3) no
C44 C45 1.380(3) no
C45 C46 1.389(3) no
C1 H1A 0.9500 no
C2 H2A 0.9500 no
C3 H3A 0.9500 no
C4 H4A 0.9500 no
C5 H5A 0.9500 no
C7 H7 0.9500 no
C8 H8 0.9500 no
C9 H9 0.9500 no
C10 H10 0.9500 no
C11 H11 0.9500 no
C13 H13 0.9500 no
C14 H14 0.9500 no
C15 H15 0.9500 no
C16 H16 0.9500 no
C17 H17 0.9500 no
C18 H18B 0.9900 no
C18 H18A 0.9900 no
C19 H19B 0.9800 no
C19 H19C 0.9800 no
C19 H19A 0.9800 no
C21 H21 0.9500 no
C22 H22 0.9500 no
C23 H23 0.9500 no
C24 H24 0.9500 no
C25 H25 0.9500 no
C27 H27 0.9500 no
C28 H28 0.9500 no
C29 H29 0.9500 no
C30 H30 0.9500 no
C31 H31 0.9500 no
C32 H32A 0.9900 no
C32 H32B 0.9900 no
C33 H33 1.0000 no
C34 H34B 0.9800 no
C34 H34C 0.9800 no
C34 H34A 0.9800 no
C36 H36 0.9500 no
C37 H37 0.9500 no
C38 H38 0.9500 no
C39 H39 0.9500 no
C40 H40 0.9500 no
C42 H42 0.9500 no
C43 H43 0.9500 no
C44 H44 0.9500 no
C45 H45 0.9500 no
C46 H46 0.9500 no

loop_
_geom_hbond_atom_site_label_D
_geom_hbond_atom_site_label_H
_geom_hbond_atom_site_label_A
_geom_hbond_distance_DH
_geom_hbond_distance_HA
_geom_hbond_distance_DA
_geom_hbond_angle_DHA
_geom_hbond_site_symmetry_A
_geom_hbond_publ_flag
C4 H4A F1 0.9500 2.5500 3.422(10) 153.00 4_756 yes
C13 H13 O1 0.9500 2.5900 2.966(2) 104.00 . yes
C19 H19C F3 0.9800 2.5000 3.276(9) 136.00 . yes
C23 H23 F6 0.9500 2.4600 3.378(11) 163.00 4_746 yes
C23 H23 F6A 0.9500 2.5400 3.462(10) 163.00 4_746 yes
C37 H37 F1 0.9500 2.5300 3.452(9) 162.00 2_775 yes
C37 H37 F1A 0.9500 2.5500 3.472(12) 164.00 2_775 yes
C46 H46 O1 0.9500 2.2200 3.152(2) 166.00 . yes

loop_
_geom_torsion_atom_site_label_1
_geom_torsion_atom_site_label_2
_geom_torsion_atom_site_label_3
_geom_torsion_atom_site_label_4
_geom_torsion
_geom_torsion_publ_flag
P2 Fe1 P1 O1 -26.95(5) no
P3 Fe1 P1 O1 58.85(5) no
C1 Fe1 P1 O1 -121.86(9) no
C2 Fe1 P1 O1 -133.58(7) no
C3 Fe1 P1 O1 -172.36(7) no
C4 Fe1 P1 O1 160.76(7) no
C5 Fe1 P1 O1 179.82(11) no
P2 Fe1 P1 C6 -150.72(7) no
P3 Fe1 P1 C6 -64.92(7) no
C1 Fe1 P1 C6 114.37(10) no
C2 Fe1 P1 C6 102.66(9) no
C3 Fe1 P1 C6 63.87(9) no
C4 Fe1 P1 C6 36.99(9) no
C5 Fe1 P1 C6 56.05(13) no
P2 Fe1 P1 C12 90.00(7) no
P3 Fe1 P1 C12 175.80(7) no
C1 Fe1 P1 C12 -4.90(10) no
C2 Fe1 P1 C12 -16.62(9) no
C3 Fe1 P1 C12 -55.40(9) no
C4 Fe1 P1 C12 -82.29(9) no
C5 Fe1 P1 C12 -63.22(13) no
P1 Fe1 P2 C20 -43.85(7) no
P3 Fe1 P2 C20 -143.63(7) no
C1 Fe1 P2 C20 88.24(9) no
C2 Fe1 P2 C20 51.63(9) no
C3 Fe1 P2 C20 44.33(12) no
C4 Fe1 P2 C20 121.58(13) no
C5 Fe1 P2 C20 122.06(9) no
P1 Fe1 P2 C26 -168.11(6) no
P3 Fe1 P2 C26 92.12(6) no
C1 Fe1 P2 C26 -36.02(8) no
C2 Fe1 P2 C26 -72.63(8) no
C3 Fe1 P2 C26 -79.93(12) no
C4 Fe1 P2 C26 -2.68(13) no
C5 Fe1 P2 C26 -2.21(8) no
P1 Fe1 P2 C32 79.22(6) no
P3 Fe1 P2 C32 -20.56(6) no
C1 Fe1 P2 C32 -148.70(8) no
C2 Fe1 P2 C32 174.70(8) no
C3 Fe1 P2 C32 167.40(11) no
C4 Fe1 P2 C32 -115.36(12) no
C5 Fe1 P2 C32 -114.88(8) no
P1 Fe1 P3 C33 -100.11(6) no
P2 Fe1 P3 C33 -5.40(6) no
C1 Fe1 P3 C33 80.56(9) no
C3 Fe1 P3 C33 168.81(9) no
C4 Fe1 P3 C33 145.06(8) no
C5 Fe1 P3 C33 105.61(8) no
P1 Fe1 P3 C35 144.45(6) no
P2 Fe1 P3 C35 -120.85(6) no
C1 Fe1 P3 C35 -34.89(9) no
C3 Fe1 P3 C35 53.37(10) no
C4 Fe1 P3 C35 29.62(8) no
C5 Fe1 P3 C35 -9.84(8) no
P1 Fe1 P3 C41 18.43(7) no
P2 Fe1 P3 C41 113.13(7) no
C1 Fe1 P3 C41 -160.91(10) no
C3 Fe1 P3 C41 -72.65(10) no
C4 Fe1 P3 C41 -96.40(9) no
C5 Fe1 P3 C41 -135.86(9) no
C5 Fe1 C2 C3 79.75(12) no
P1 Fe1 C5 C1 89.81(14) no
P2 Fe1 C5 C1 -61.41(11) no
P1 Fe1 C1 C2 -18.55(14) no
P2 Fe1 C1 C2 -115.93(10) no
P3 Fe1 C1 C2 160.57(9) no
C3 Fe1 C1 C2 38.66(11) no
C4 Fe1 C1 C2 81.29(12) no
C5 Fe1 C1 C2 118.93(16) no
P1 Fe1 C1 C5 -137.48(10) no
P2 Fe1 C1 C5 125.14(11) no
P3 Fe1 C1 C5 41.64(13) no
C2 Fe1 C1 C5 -118.93(16) no
C3 Fe1 C1 C5 -80.28(12) no
C4 Fe1 C1 C5 -37.64(11) no
C5 Fe1 C3 C4 37.39(11) no
C3 Fe1 C2 C1 -117.02(16) no
C4 Fe1 C2 C1 -80.28(12) no
P1 Fe1 C4 C3 45.96(12) no
P2 Fe1 C4 C3 -118.27(13) no
P3 Fe1 C4 C3 150.06(11) no
P1 Fe1 C2 C1 166.26(10) no
P2 Fe1 C2 C1 69.42(11) no
C3 Fe1 C4 C5 118.97(16) no
C4 Fe1 C3 C2 -119.07(17) no
C5 Fe1 C2 C1 -37.27(11) no
P1 Fe1 C2 C3 -76.72(11) no
P2 Fe1 C2 C3 -173.56(10) no
C1 Fe1 C2 C3 117.02(16) no
C4 Fe1 C2 C3 36.74(12) no
C1 Fe1 C3 C2 -38.39(11) no
C3 Fe1 C5 C4 -36.96(11) no
C5 Fe1 C3 C2 -81.69(12) no
P1 Fe1 C3 C4 -138.30(11) no
P1 Fe1 C3 C2 102.62(11) no
P2 Fe1 C3 C2 10.99(17) no
P3 Fe1 C3 C2 -158.77(9) no
C2 Fe1 C3 C4 119.07(17) no
C1 Fe1 C4 C3 -81.22(12) no
C2 Fe1 C4 C3 -37.73(12) no
C5 Fe1 C4 C3 -118.97(16) no
P2 Fe1 C3 C4 130.07(11) no
P3 Fe1 C3 C4 -39.70(14) no
C1 Fe1 C3 C4 80.68(12) no
P3 Fe1 C5 C1 -148.22(10) no
C2 Fe1 C4 C5 81.24(12) no
C2 Fe1 C5 C1 37.48(11) no
C3 Fe1 C5 C1 81.26(12) no
P1 Fe1 C4 C5 164.93(9) no
P2 Fe1 C4 C5 0.71(18) no
P3 Fe1 C4 C5 -90.97(10) no
C1 Fe1 C4 C5 37.76(11) no
C1 Fe1 C5 C4 -118.22(16) no
C2 Fe1 C5 C4 -80.74(12) no
P2 Fe1 C5 C4 -179.63(9) no
C4 Fe1 C5 C1 118.22(16) no
P1 Fe1 C5 C4 -28.41(17) no
P3 Fe1 C5 C4 93.56(10) no
C6 P1 O1 C18 -41.49(14) no
O1 P1 C6 C11 -119.04(15) no
C6 P1 C12 C17 -38.57(17) no
Fe1 P1 C12 C17 89.21(16) no
Fe1 P1 C6 C7 -173.20(13) no
C12 P1 C6 C11 135.60(16) no
C12 P1 O1 C18 63.15(13) no
Fe1 P1 C6 C11 7.74(18) no
O1 P1 C12 C17 -147.94(15) no
O1 P1 C6 C7 60.02(17) no
C6 P1 C12 C13 141.47(15) no
Fe1 P1 C12 C13 -90.75(15) no
O1 P1 C12 C13 32.10(16) no
Fe1 P1 O1 C18 -170.91(11) no
C12 P1 C6 C7 -45.35(17) no
Fe1 P2 C32 C33 48.45(12) no
C32 P2 C26 C31 -89.01(14) no
C32 P2 C20 C21 175.55(15) no
Fe1 P2 C20 C25 121.73(14) no
C20 P2 C26 C31 18.66(15) no
C26 P2 C20 C21 72.05(16) no
C32 P2 C26 C27 86.08(14) no
Fe1 P2 C26 C31 153.43(12) no
Fe1 P2 C26 C27 -31.49(15) no
C20 P2 C26 C27 -166.26(14) no
C32 P2 C20 C25 -3.03(17) no
C26 P2 C20 C25 -106.53(15) no
Fe1 P2 C20 C21 -59.70(16) no
C20 P2 C32 C33 -178.79(11) no
C26 P2 C32 C33 -75.18(12) no
C35 P3 C41 C42 11.24(17) no
C41 P3 C35 C36 -115.45(16) no
Fe1 P3 C35 C40 -74.26(15) no
C33 P3 C35 C36 -12.05(18) no
C41 P3 C33 C34 27.76(15) no
Fe1 P3 C33 C34 162.53(12) no
Fe1 P3 C35 C36 105.49(15) no
C33 P3 C41 C42 -95.80(16) no
C33 P3 C35 C40 168.21(14) no
Fe1 P3 C41 C46 -45.90(17) no
C33 P3 C41 C46 76.11(16) no
C35 P3 C33 C32 156.94(11) no
C41 P3 C35 C40 64.81(16) no
C41 P3 C33 C32 -99.01(12) no
C35 P3 C33 C34 -76.29(14) no
Fe1 P3 C33 C32 35.77(12) no
Fe1 P3 C41 C42 142.19(13) no
C35 P3 C41 C46 -176.85(15) no
F1 P4 F2A F2 61(4) no
F1A P4 F2A P4A -128(3) no
F3 P4 F2 P4A 143(3) no
F3A P4 F2 P4A 124(3) no
F6A P4 P4A F6 1.6(14) no
F3 P4 F2 F2A 153(4) no
P4A P4 F3 F3A 15(4) no
F1 P4 F3 P4A -174(4) no
F6A P4 F2A F2 145(4) no
F3 P4 F2A F2 -27(4) no
F4 P4 F2 F2A 66(4) no
F2 P4 F3 P4A -85(4) no
F2 P4 F3 F3A -70.0(17) no
F4A P4 F2 P4A 34(3) no
F4A P4 F2 F2A 44(4) no
F1 P4 F3 F3A -159.0(17) no
F1A P4 F3 P4A -176(4) no
F1A P4 F3 F3A -161.2(18) no
F6 P4 F1 P4A -5(3) no
F4A P4 F3 F3A 19.7(17) no
F5 P4 F3 P4A 95(4) no
F5 P4 F3 F3A 109.9(18) no
F5A P4 F3 P4A 90(4) no
F5A P4 F3 F3A 104.6(18) no
P4A P4 F3A F3 -169(3) no
P4A P4 F3A F4 -10(3) no
F1 P4 F3A P4A -169(3) no
F3A P4 F2A P4A 124(3) no
F3A P4 F2A F2 -46(4) no
F4 P4 F2A P4A 56(3) no
F1A P4 F3A F3 19.9(19) no
F1A P4 F3A F4 179.0(8) no
F5A P4 F1 F1A -29(13) no
F5A P4 F1 P4A -91(3) no
F6A P4 P4A F5 -84(2) no
F6A P4 P4A F5A -85(2) no
F4 P4 F6A F6 -12(3) no
F4A P4 F6A P4A -6(3) no
F4A P4 F6A F6 -12(3) no
F5 P4 F6A P4A -97(3) no
F5 P4 F6A F6 -103(3) no
F5A P4 F6A P4A -91(3) no
F3A P4 F2 F2A 134(4) no
F4 P4 F2 P4A 56(3) no
F4A P4 F3A F4 -2.2(6) no
F5 P4 F3A P4A 99(3) no
F5 P4 F3A F3 -70.7(18) no
F5 P4 F3A F4 88.4(8) no
F5A P4 F3A P4A 92(3) no
F5A P4 F3A F3 -77.8(18) no
F5A P4 F3A F4 81.4(9) no
F6 P4 F3A P4A -7(3) no
F6 P4 P4A F3 -178.6(12) no
F6 P4 P4A F3A 175.2(17) no
F6 P4 P4A F4 -173(4) no
F1A P4 F2A F2 63(4) no
F2 P4 F2A P4A 169(5) no
F3 P4 F2A P4A 142(3) no
F2 P4 F4 F4A -90.3(14) no
F2A P4 F4 P4A -77(3) no
F2A P4 F4 F3A 92.6(8) no
F2A P4 F4 F4A -81.4(14) no
F3 P4 F4 P4A -177(3) no
F3 P4 F4 F3A -7.2(6) no
F3 P4 F4 F4A 178.8(14) no
F3A P4 F4 P4A -170(3) no
F1 P4 P4A F1A -3.0(8) no
F1 P4 P4A F2 86(2) no
F1 P4 P4A F2A 84(2) no
F1 P4 P4A F3 172(5) no
F1 P4 P4A F3A 166(4) no
F1 P4 P4A F4 177.3(10) no
F1 P4 P4A F4A -179.8(14) no
F1 P4 P4A F5 -95(2) no
F1 P4 P4A F5A -96(2) no
F1 P4 P4A F6 -9(5) no
F1 P4 P4A F6A -11(4) no
F1A P4 P4A F1 3.0(8) no
F1A P4 P4A F2 89(2) no
F1A P4 P4A F2A 87(2) no
F1A P4 P4A F3 175(5) no
F1A P4 P4A F3A 169(4) no
F1A P4 P4A F4 -179.7(11) no
F1A P4 P4A F4A -176.8(16) no
F1A P4 P4A F5 -92(2) no
F1A P4 P4A F5A -93(2) no
F1A P4 P4A F6 -6(5) no
F1A P4 P4A F6A -8(4) no
F2 P4 P4A F1 -86(2) no
F2 P4 P4A F1A -89(2) no
F2 P4 P4A F2A -1.8(8) no
F2 P4 P4A F3 87(3) no
F2 P4 P4A F3A 80.3(18) no
F2 P4 P4A F4 91.7(16) no
F2 P4 P4A F4A 95(3) no
F2 P4 P4A F5 179.4(9) no
F2 P4 P4A F5A 178.8(8) no
F2 P4 P4A F6 -95(3) no
F2 P4 P4A F6A -97(2) no
F2A P4 P4A F1 -84(2) no
F2A P4 P4A F1A -87(2) no
F2A P4 P4A F2 1.8(8) no
F2A P4 P4A F3 88(3) no
F2A P4 P4A F3A 82.1(19) no
F2A P4 P4A F4 93.5(17) no
F2A P4 P4A F4A 96(4) no
F2A P4 P4A F5 -178.8(8) no
F2A P4 P4A F5A -179.4(10) no
F2A P4 P4A F6 -93(3) no
F2A P4 P4A F6A -95(2) no
F3 P4 P4A F1 -172(5) no
F3 P4 P4A F1A -175(5) no
F3 P4 P4A F2 -87(3) no
F3 P4 P4A F2A -88(3) no
F3 P4 P4A F3A -6.2(18) no
F3 P4 P4A F4 5(5) no
F3 P4 P4A F4A 8(6) no
F3 P4 P4A F5 93(3) no
F3 P4 P4A F5A 92(3) no
F3 P4 P4A F6 178.6(12) no
F3 P4 P4A F6A 177.0(15) no
F3A P4 P4A F1 -166(4) no
F3A P4 P4A F1A -169(4) no
F3A P4 P4A F2 -80.3(18) no
F3A P4 P4A F2A -82.1(19) no
F3A P4 P4A F3 6.2(18) no
F3A P4 P4A F4 11(3) no
F3A P4 P4A F4A 14(5) no
F3A P4 P4A F5 99.1(19) no
F3A P4 P4A F5A 98.5(18) no
F3A P4 P4A F6 -175.2(17) no
F3A P4 P4A F6A -176.9(9) no
F4 P4 P4A F1 -177.3(10) no
F4 P4 P4A F1A 179.7(11) no
F4 P4 P4A F2 -91.7(16) no
F4 P4 P4A F2A -93.5(17) no
F4 P4 P4A F3 -5(5) no
F4 P4 P4A F3A -11(3) no
F4 P4 P4A F4A 3(2) no
F4 P4 P4A F5 87.7(17) no
F4 P4 P4A F5A 87.1(16) no
F4 P4 P4A F6 173(4) no
F4 P4 P4A F6A 172(3) no
F4A P4 P4A F1 179.8(14) no
F4A P4 P4A F1A 176.8(16) no
F4A P4 P4A F2 -95(3) no
F4A P4 P4A F2A -96(4) no
F4A P4 P4A F3 -8(6) no
F4A P4 P4A F3A -14(5) no
F4A P4 P4A F4 -3(2) no
F4A P4 P4A F5 85(3) no
F4A P4 P4A F5A 84(3) no
F4A P4 P4A F6 171(6) no
F4A P4 P4A F6A 169(5) no
F5 P4 P4A F1 95(2) no
F5 P4 P4A F1A 92(2) no
F5 P4 P4A F2 -179.4(9) no
F5 P4 P4A F2A 178.8(8) no
F5 P4 P4A F3 -93(3) no
F5 P4 P4A F3A -99.1(19) no
F5 P4 P4A F4 -87.7(17) no
F5 P4 P4A F4A -85(3) no
F5 P4 P4A F5A -0.6(8) no
F5 P4 P4A F6 86(3) no
F5 P4 P4A F6A 84(2) no
F5A P4 P4A F1 96(2) no
F5A P4 P4A F1A 93(2) no
F5A P4 P4A F2 -178.8(8) no
F5A P4 P4A F2A 179.4(10) no
F5A P4 P4A F3 -92(3) no
F5A P4 P4A F3A -98.5(18) no
F5A P4 P4A F4 -87.1(16) no
F5A P4 P4A F4A -84(3) no
F5A P4 P4A F5 0.6(8) no
F5A P4 P4A F6 86(3) no
F5A P4 P4A F6A 85(2) no
F6 P4 P4A F1 9(5) no
F6 P4 P4A F1A 6(5) no
F6 P4 P4A F2 95(3) no
F6 P4 P4A F2A 93(3) no
F6 P4 F3A F3 -177(2) no
F6 P4 F3A F4 -18(2) no
P4A P4 F4 F3A 170(3) no
F6 P4 P4A F4A -171(6) no
F6 P4 P4A F5 -86(3) no
F6 P4 P4A F5A -86(3) no
F6 P4 P4A F6A -1.6(14) no
F6A P4 P4A F1 11(4) no
F6A P4 P4A F1A 8(4) no
F6A P4 P4A F2 97(2) no
F6A P4 P4A F2A 95(2) no
F6A P4 P4A F3 -177.0(15) no
F6A P4 P4A F3A 176.9(9) no
F6A P4 P4A F4 -172(3) no
F6A P4 P4A F4A -169(5) no
F4A P4 F4 P4A 4(3) no
F4A P4 F4 F3A 174.0(15) no
F5 P4 F4 P4A 95(3) no
P4A P4 F1 F1A 62(13) no
F1A P4 F1 P4A -62(13) no
F2 P4 F1 P4A 84(3) no
F2 P4 F1 F1A 146(13) no
F2A P4 F1 P4A 76(3) no
F2A P4 F1 F1A 137(13) no
F3 P4 F1 P4A 175(3) no
F3 P4 F1 F1A -123(13) no
F3A P4 F1 P4A 168(3) no
F3A P4 F1 F1A -131(13) no
F5 P4 F1 P4A -97(3) no
F5 P4 F1 F1A -35(13) no
F2 P4 F4A P4A -84(4) no
F2 P4 F4A F4 89.5(14) no
F2A P4 F4A P4A -77(4) no
F6 P4 F1 F1A 56(13) no
F6A P4 F1 P4A -8(3) no
F6A P4 F1 F1A 54(13) no
F1 P4 F1A P4A 120(13) no
F2 P4 F1A P4A 86(3) no
F2A P4 F1A P4A 78(3) no
F3 P4 F1A P4A 177(3) no
F3A P4 F1A P4A 170(3) no
F5 P4 F1A P4A -95(3) no
F5A P4 F1A P4A -89(3) no
F6 P4 F1A P4A -4(3) no
F6A P4 F1A P4A -6(3) no
P4A P4 F2 F2A 11(5) no
F1 P4 F2 P4A -130(3) no
F1 P4 F2 F2A -119(4) no
F1A P4 F2 P4A -128(3) no
F1A P4 F2 F2A -118(4) no
F2A P4 F2 P4A -11(5) no
F1A P4 F5 F5A 133(5) no
F3 P4 F5 P4A -143(3) no
F3 P4 F5 F5A -138(5) no
F3A P4 F5 P4A -123(3) no
F3A P4 F5 F5A -119(5) no
F4 P4 F5 P4A -56(3) no
F4 P4 F5 F5A -51(5) no
F4A P4 F5 P4A -34(3) no
F6 P4 F2 P4A -35(3) no
F6 P4 F2 F2A -25(4) no
F6A P4 F2 P4A -46(3) no
F6A P4 F2 F2A -35(4) no
P4A P4 F2A F2 -169(5) no
F1 P4 F2A P4A -130(3) no
P4A P4 F5A F5 -176(5) no
F1 P4 F5A P4A 129(3) no
F1 P4 F5A F5 -46(5) no
F1A P4 F5A P4A 128(3) no
F1A P4 F5A F5 -48(5) no
F3 P4 F5A P4A -143(3) no
F3 P4 F5A F5 42(5) no
F3A P4 F5A P4A -123(3) no
F3A P4 F5A F5 62(5) no
F4 P4 F2A F2 -113(4) no
F4A P4 F2A P4A 34(3) no
F4A P4 F2A F2 -135(4) no
F6 P4 F2A P4A -36(3) no
F6 P4 F2A F2 155(4) no
F6A P4 F2A P4A -46(3) no
F6 P4 F5A F5 -140(5) no
F6A P4 F5A P4A 46(3) no
F6A P4 F5A F5 -130(5) no
P4A P4 F6 F6A 174(5) no
F1 P4 F6 P4A 173(4) no
F1 P4 F6 F6A -14(3) no
F1A P4 F6 P4A 175(4) no
F1A P4 F6 F6A -11(3) no
F2A P4 F3 P4A -81(4) no
F2A P4 F3 F3A -65.6(18) no
F3A P4 F3 P4A -15(4) no
F4 P4 F3 P4A 4(4) no
F4 P4 F3 F3A 19.3(17) no
F4A P4 F3 P4A 5(4) no
F4 P4 F6 P4A -6(4) no
F4 P4 F6 F6A 168(3) no
F4A P4 F6 P4A -6(4) no
F4A P4 F6 F6A 168(4) no
F5 P4 F6 P4A -96(4) no
F5 P4 F6 F6A 78(3) no
F5A P4 F6 P4A -91(4) no
F5A P4 F6 F6A 83(3) no
F1 P4 F3A F3 22.0(18) no
F1 P4 F3A F4 -178.9(7) no
F1A P4 F3A P4A -171(3) no
F1 P4 F6A F6 166(3) no
F1A P4 F6A P4A 174(3) no
F2 P4 F3A P4A -82(3) no
F2 P4 F3A F3 109.1(17) no
F2 P4 F3A F4 -91.7(7) no
F2A P4 F3A P4A -75(3) no
F2A P4 F3A F3 116.1(17) no
F2A P4 F3A F4 -84.8(8) no
F3 P4 F3A P4A 169(3) no
F3 P4 F3A F4 159.1(18) no
F4 P4 F3A P4A 10(3) no
F4 P4 F3A F3 -159.1(18) no
F4A P4 F3A P4A 8(3) no
F4A P4 F3A F3 -161.4(16) no
F5A P4 F6A F6 -96(3) no
F6 P4 F6A P4A 5(4) no
F6 P4 F4 F4A -0.5(14) no
F6A P4 F4 P4A 6(3) no
F4A P4 F5 F5A -29(5) no
F5A P4 F5 P4A -5(5) no
F6 P4 F5 P4A 35(3) no
F6 P4 F5 F5A 40(5) no
F6A P4 F5 P4A 46(3) no
F6A P4 F5 F5A 50(5) no
F2A P4 F4A F4 96.3(14) no
P4A P4 F4 F4A -4(3) no
F2 P4 F4 P4A -86(3) no
F2 P4 F4 F3A 83.7(8) no
F3A P4 F4A F4 5.6(14) no
F4 P4 F4A P4A -174(4) no
F5 P4 F4A P4A 97(4) no
F5 P4 F4A F4 -89.7(14) no
F5A P4 F4A P4A 93(4) no
F4 P4 F5A P4A -56(3) no
F4 P4 F5A F5 129(5) no
F4A P4 F5A P4A -34(3) no
F3A P4 F4 F4A -174.0(15) no
F5 P4 F5A P4A 176(5) no
F6 P4 F5A P4A 36(3) no
F1 P4 F5 P4A 130(3) no
F5 P4 F4 F3A -95.5(8) no
F5 P4 F4 F4A 90.5(14) no
F5A P4 F4 P4A 89(3) no
F5A P4 F4 F3A -101.7(8) no
F5A P4 F4 F4A 84.3(14) no
F6 P4 F4 P4A 4(3) no
F6 P4 F4 F3A 173.5(9) no
F6A P4 F6 P4A -174(5) no
F2 P4 F6 P4A 84(4) no
F6A P4 F4 F3A 175.7(7) no
F6A P4 F4 F4A 1.7(14) no
P4A P4 F4A F4 174(4) no
F3A P4 F6 F6A -176(3) no
F6A P4 F4A F4 -178.3(14) no
P4A P4 F5 F5A 5(5) no
F2A P4 F6A P4A 77(3) no
F3 P4 F4A P4A -175(4) no
F3 P4 F4A F4 -1.2(14) no
F3A P4 F4A P4A -168(4) no
F6 P4 F4A F4 179.5(15) no
F6A P4 F4A P4A 8(4) no
F3A P4 F6 P4A 11(4) no
F4A P4 F5A F5 150(5) no
P4A P4 F6A F6 -5(4) no
F5A P4 F4A F4 -93.6(14) no
F6 P4 F4A P4A 6(4) no
F4 P4 F6A P4A -7(3) no
F2A P4 F6 P4A 80(4) no
F2A P4 F6 F6A -107(3) no
F1A P4 F6A F6 169(3) no
F2 P4 F6A F6 78(3) no
F1 P4 F5 F5A 134(5) no
F1A P4 F5 P4A 128(3) no
F2 P4 F6 F6A -103(3) no
F1 P4 F6A P4A 172(3) no
F2 P4 F6A P4A 83(3) no
F2A P4 F6A F6 72(3) no
F6 P4A F4 P4 -176(3) no
F3A P4A F4A F4 4.6(14) no
F6 P4A F4 F3A 175.2(10) no
P4 P4A F3 F3A -164(5) no
F3A P4A F4A P4 11(4) no
F6A P4A F2A P4 128(3) no
F6A P4A F2A F2 139(4) no
F4A P4A F2 F2A 50(4) no
F1 P4A F3 P4 6(4) no
F3A P4A F1 F1A -101(15) no
F3 P4A F4A F4 -1.6(14) no
F6 P4A F2A F2 149(4) no
F4A P4A F3 P4 -175(4) no
F4A P4A F3 F3A 21.2(18) no
F5 P4A F3 P4 -81(4) no
F5 P4A F3 F3A 115.2(19) no
F4 P4A F4A P4 6(4) no
F5 P4A F4A P4 -78(4) no
F6 P4A F2A P4 139(3) no
F5 P4A F4A F4 -84.1(14) no
F5A P4A F4A P4 -82(4) no
F4A P4A F2 P4 -141(3) no
F6A P4A F4 F4A 2.8(15) no
F5 P4A F1 P4 78(3) no
F6 P4A F1A P4 176(3) no
F4 P4A F3 P4 -175(4) no
F4 P4A F3 F3A 20.5(18) no
F2 P4A F3A F3 103.7(18) no
F2 P4A F3A F4 -98.5(7) no
F2A P4A F3A P4 99(3) no
F2A P4A F3A F3 109.9(18) no
F2A P4A F3A F4 -92.3(8) no
F3 P4A F3A P4 -11(3) no
F1 P4A F3 F3A -158.5(18) no
F1A P4A F3 P4 4(4) no
F6 P4A F4 F4A 0.2(15) no
F6A P4A F4 P4 -173(3) no
F6A P4A F4 F3A 177.8(8) no
F3A P4A F1 P4 -11(3) no
F5 P4A F3A P4 -74(3) no
F5 P4A F3A F3 -63.3(18) no
F5 P4A F3A F4 94.6(8) no
F5A P4A F3A P4 -81(3) no
F5A P4A F3A F3 -69.5(19) no
F5A P4A F3A F4 88.4(9) no
P4 P4A F4 F3A -9(3) no
P4 P4A F4 F4A 176(3) no
F5A P4A F3 P4 -85(4) no
F5A P4A F3 F3A 110.5(19) no
P4 P4A F3A F3 11(3) no
F2A P4A F4 P4 96(3) no
F2A P4A F4 F3A 86.5(8) no
F5A P4A F4A F4 -88.5(14) no
F4 P4A F2 F2A 74(4) no
F5 P4A F1A P4 80(3) no
F5A P4A F1A P4 85(3) no
F1A P4A F3A F4 176.8(8) no
F2 P4A F3A P4 93(3) no
F3A P4A F4 P4 9(3) no
F3A P4A F4 F4A -175.0(15) no
F4A P4A F4 P4 -176(3) no
F4A P4A F4 F3A 175.0(15) no
F5 P4A F4 P4 -78(3) no
F5 P4A F4 F3A -86.9(8) no
F5A P4A F4 F3A -93.5(8) no
F5A P4A F4 F4A 91.5(14) no
P4 P4A F1 F1A -90(15) no
F1A P4A F1 P4 90(15) no
F2 P4A F1 P4 -90(3) no
F2 P4A F1 F1A -180(15) no
F2A P4A F1 P4 -98(3) no
F2A P4A F1 F1A 172(15) no
F3 P4A F1 P4 -4(3) no
F3 P4A F1 F1A -94(15) no
P4 P4A F4A F4 -6(4) no
F2 P4A F4A P4 91(4) no
F2 P4A F4A F4 84.3(14) no
F5 P4A F1 F1A -12(15) no
F5A P4A F1 P4 82(3) no
F5A P4A F1 F1A -7(15) no
F6 P4A F1 P4 174(3) no
F6 P4A F1 F1A 84(15) no
F6A P4A F1 P4 171(3) no
F6A P4A F1 F1A 82(15) no
F1 P4A F1A P4 -88(15) no
F2 P4A F1A P4 -88(3) no
F2A P4A F1A P4 -96(3) no
F3 P4A F1A P4 -3(3) no
F3A P4A F1A P4 -9(3) no
F6 P4A F4A F4 -179.9(15) no
F6A P4A F4A P4 -171(4) no
F6A P4A F4A F4 -177.5(13) no
F6A P4A F1A P4 174(3) no
P4 P4A F2 F2A -169(5) no
F1 P4A F2 P4 45(3) no
F1 P4A F2 F2A -125(4) no
F1A P4A F2 P4 45(3) no
F1A P4A F2 F2A -125(4) no
F2A P4A F2 P4 169(5) no
F3 P4A F2 P4 -33(3) no
F3 P4A F2 F2A 158(4) no
F3A P4A F2 P4 -50(3) no
F3A P4A F2 F2A 141(4) no
F4 P4A F2 P4 -116(3) no
F4A P4A F5 F5A -35(5) no
F5A P4A F5 P4 175(6) no
F6 P4A F5 P4 -139(3) no
F6 P4A F2 P4 139(3) no
F6 P4A F2 F2A -31(4) no
F6A P4A F2 P4 128(3) no
F6A P4A F2 F2A -42(4) no
P4 P4A F2A F2 11(5) no
F1 P4A F2A P4 44(3) no
F1 P4A F2A F2 55(4) no
F1A P4A F2A P4 45(3) no
F1A P4A F2A F2 55(4) no
F2 P4A F2A P4 -11(5) no
F3 P4A F2A P4 -33(3) no
F3 P4A F2A F2 -22(4) no
F3A P4A F2A P4 -49(3) no
F3A P4A F2A F2 -39(4) no
F4 P4A F2A P4 -117(3) no
F4 P4A F2A F2 -106(4) no
F4A P4A F2A P4 -141(3) no
F4A P4A F2A F2 -131(4) no
F6 P4A F5A F5 -134(5) no
F6A P4A F5A P4 -128(3) no
F6A P4A F5A F5 -124(5) no
P4 P4A F6 F6A -7(6) no
F1 P4A F6 P4 -7(4) no
F1 P4A F6 F6A -13(4) no
F1A P4A F6 P4 -5(4) no
F1A P4A F6 F6A -11(4) no
F1A P4A F3 F3A -160.6(19) no
F2 P4A F3 P4 90(4) no
F2 P4A F3 F3A -73.9(18) no
F2A P4A F3 P4 94(4) no
F2A P4A F3 F3A -70.2(18) no
F3A P4A F3 P4 164(5) no
F4A P4A F6 P4 174(4) no
F4A P4A F6 F6A 167(4) no
F5 P4A F6 P4 78(4) no
F5 P4A F6 F6A 72(4) no
F5A P4A F6 P4 84(4) no
F5A P4A F6 F6A 77(4) no
F6A P4A F6 P4 7(6) no
P4 P4A F6A F6 174(5) no
F1 P4A F6A P4 -8(3) no
P4 P4A F3A F4 169(3) no
F1 P4A F3A P4 10(3) no
F1 P4A F3A F3 21.0(18) no
F1 P4A F3A F4 178.8(7) no
F1A P4A F3A P4 8(3) no
F1A P4A F3A F3 18.9(18) no
F2A P4A F6A F6 78(4) no
F4 P4A F6A P4 172(3) no
F4 P4A F6A F6 -14(4) no
F4A P4A F6A P4 173(3) no
F4A P4A F6A F6 -13(4) no
F5 P4A F6A P4 76(3) no
F5 P4A F6A F6 -109(4) no
F5A P4A F6A P4 83(3) no
F3 P4A F3A F4 157.9(19) no
F4 P4A F3A P4 -169(3) no
F4 P4A F3A F3 -157.9(19) no
F4A P4A F3A P4 -171(3) no
F4A P4A F3A F3 -159.9(17) no
F4A P4A F3A F4 -2.1(6) no
F2A P4A F6 P4 -96(4) no
F2A P4A F6 F6A -102(4) no
F4 P4A F6 P4 174(4) no
F6 P4A F5 F5A 46(5) no
F6A P4A F5 P4 -128(3) no
F6A P4A F5 F5A 56(5) no
P4 P4A F5A F5 5(5) no
F1 P4A F5A P4 -44(3) no
F2 P4A F4 P4 86(3) no
F2 P4A F4 F3A 77.0(8) no
F2 P4A F4 F4A -98.0(14) no
F3 P4A F5A P4 33(3) no
F3 P4A F5A F5 37(5) no
F2A P4A F4 F4A -88.5(14) no
F3 P4A F4 P4 3(3) no
F3 P4A F4 F3A -6.5(6) no
F3 P4A F4 F4A 178.5(13) no
F4A P4A F5A P4 141(3) no
F4A P4A F5A F5 146(5) no
F5 P4A F5A P4 -5(5) no
F6 P4A F5A P4 -139(3) no
F1 P4A F5 P4 -45(3) no
F1 P4A F5 F5A 140(5) no
F5 P4A F4 F4A 98.1(14) no
F5A P4A F4 P4 -84(3) no
F3 P4A F5 P4 33(3) no
F3 P4A F5 F5A -142(5) no
F3A P4A F5 P4 49(3) no
F3A P4A F5 F5A -127(5) no
F2 P4A F6 P4 -91(4) no
F2 P4A F6 F6A -97(4) no
F4A P4A F5 P4 141(3) no
F6 P4A F4A P4 -174(4) no
F2 P4A F6A F6 84(4) no
F4 P4A F6 F6A 167(4) no
F2 P4A F6A P4 -90(3) no
F2A P4A F4A P4 98(4) no
F2A P4A F4A F4 91.8(14) no
F3 P4A F4A P4 5(4) no
F1A P4A F5 P4 -45(3) no
F1 P4A F5A F5 -40(5) no
F1A P4A F5A P4 -45(3) no
F1A P4A F5A F5 -40(5) no
F4 P4A F5A F5 121(5) no
F1 P4A F6A F6 167(4) no
F1A P4A F6A P4 -6(3) no
F1A P4A F6A F6 169(4) no
F3A P4A F5A F5 54(5) no
F4 P4A F5A P4 117(3) no
F2A P4A F6A P4 -97(3) no
F4 P4A F5 P4 116(3) no
P4 P4A F5 F5A -175(6) no
F5A P4A F6A F6 -103(4) no
F6 P4A F6A P4 -174(5) no
F4 P4A F5 F5A -59(5) no
F1A P4A F5 F5A 140(5) no
F3A P4A F5A P4 49(3) no
P4 F2 F2A P4A -1.6(7) no
P4A F2 F2A P4 1.6(7) no
P4 F3 F3A P4A -1.5(5) no
P4A F3 F3A P4 1.5(5) no
P4 F3 F3A F4 -49(3) no
P4A F3 F3A F4 -48(3) no
P4A F3A F4 P4 -1.7(4) no
F3 F3A F4 P4A 58(4) no
P4 F3A F4 P4A 1.7(4) no
P4A F3A F4 F4A 8(2) no
F3 F3A F4 F4A 66(5) no
P4 F3A F4 F4A 10(2) no
F3 F3A F4 P4 56(4) no
F3A F4 F4A P4 -7.4(18) no
F3A F4 F4A P4A -7(2) no
P4A F4 F4A P4 -0.6(4) no
P4 F4 F4A P4A 0.6(4) no
P4A F5 F5A P4 0.7(8) no
P4 F5 F5A P4A -0.7(8) no
P4 F6 F6A P4A -0.8(7) no
P4A F6 F6A P4 0.8(7) no
P1 O1 C18 C19 -173.23(12) no
C2 C1 C5 C4 0.5(2) no
C5 C1 C2 Fe1 60.76(12) no
C2 C1 C5 Fe1 -59.89(12) no
C5 C1 C2 C3 -0.9(2) no
Fe1 C1 C2 C3 -61.71(12) no
Fe1 C1 C5 C4 60.40(13) no
Fe1 C2 C3 C4 -60.71(13) no
C1 C2 C3 C4 1.0(2) no
C1 C2 C3 Fe1 61.74(12) no
C2 C3 C4 C5 -0.7(2) no
C2 C3 C4 Fe1 59.63(13) no
Fe1 C3 C4 C5 -60.35(13) no
Fe1 C4 C5 C1 -59.96(13) no
C3 C4 C5 Fe1 60.09(13) no
C3 C4 C5 C1 0.1(2) no
C11 C6 C7 C8 2.6(3) no
P1 C6 C11 C10 177.67(15) no
P1 C6 C7 C8 -176.52(15) no
C7 C6 C11 C10 -1.4(3) no
C6 C7 C8 C9 -1.9(3) no
C7 C8 C9 C10 0.1(4) no
C8 C9 C10 C11 1.1(4) no
C9 C10 C11 C6 -0.4(3) no
C13 C12 C17 C16 -0.1(3) no
P1 C12 C17 C16 179.90(16) no
P1 C12 C13 C14 -179.18(15) no
C17 C12 C13 C14 0.9(3) no
C12 C13 C14 C15 -0.8(3) no
C13 C14 C15 C16 0.1(3) no
C14 C15 C16 C17 0.7(3) no
C15 C16 C17 C12 -0.6(3) no
C21 C20 C25 C24 1.0(3) no
P2 C20 C25 C24 179.56(14) no
C25 C20 C21 C22 -0.2(3) no
P2 C20 C21 C22 -178.82(15) no
C20 C21 C22 C23 -0.7(3) no
C21 C22 C23 C24 0.7(3) no
C22 C23 C24 C25 0.1(3) no
C23 C24 C25 C20 -0.9(3) no
P2 C26 C31 C30 174.89(13) no
P2 C26 C27 C28 -174.12(14) no
C27 C26 C31 C30 -0.3(2) no
C31 C26 C27 C28 1.2(2) no
C26 C27 C28 C29 -1.2(3) no
C27 C28 C29 C30 0.3(3) no
C28 C29 C30 C31 0.6(3) no
C29 C30 C31 C26 -0.6(3) no
P2 C32 C33 C34 178.95(12) no
P2 C32 C33 P3 -51.82(12) no
C40 C35 C36 C37 -0.8(3) no
P3 C35 C36 C37 179.50(15) no
C36 C35 C40 C39 0.0(3) no
P3 C35 C40 C39 179.75(15) no
C35 C36 C37 C38 1.3(3) no
C36 C37 C38 C39 -1.0(3) no
C37 C38 C39 C40 0.3(3) no
C38 C39 C40 C35 0.3(3) no
P3 C41 C42 C43 172.77(15) no
C42 C41 C46 C45 -1.3(3) no
C46 C41 C42 C43 0.7(3) no
P3 C41 C46 C45 -173.51(15) no
C41 C42 C43 C44 0.6(3) no
C42 C43 C44 C45 -1.4(3) no
C43 C44 C45 C46 0.8(3) no
C44 C45 C46 C41 0.5(3) no

loop_
_platon_squeeze_void_nr
_platon_squeeze_void_average_x
_platon_squeeze_void_average_y
_platon_squeeze_void_average_z
_platon_squeeze_void_volume
_platon_squeeze_void_count_electrons
_platon_squeeze_void_content
1 -0.225 1.069 0.158 134 32 'methanol, ethanol (mixed position)'
2 0.224 0.569 0.342 134 32 'methanol, ethanol (mixed position)'
3 0.276 0.431 0.842 134 32 'methanol, ethanol (mixed position)'
4 0.724 -0.069 0.658 134 32 'methanol, ethanol (mixed position)'
